data_1553980
loop_
_publ_author_name
'Someswarao, B.'
'P., Rasvan Khan'
'Reddy, B. Jagan Mohan'
'B., Sridhar'
'B., V. Subba Reddy'

_publ_section_title
;
 Tandem Prins-type cyclization for the stereoselective construction of
 fused polycyclic ring systems
;
_journal_issue 8
_journal_name_full 'Organic Chemistry Frontiers'
_journal_page_first 1320
_journal_paper_doi 10.1039/C7QO01164D
_journal_volume 5
_journal_year 2018
_chemical_formula_moiety 'C14 H15 N O4'
_chemical_formula_sum 'C14 H15 N O4'
_chemical_formula_weight 261.27
_space_group_crystal_system monoclinic
_space_group_IT_number 14
_space_group_name_Hall '-P 2ybc'
_space_group_name_H-M_alt 'P 1 21/c 1'
_atom_sites_solution_hydrogens geom
_audit_creation_method SHELXL-2014/7
_audit_update_record
;
2017-10-06 deposited with the CCDC.
2018-02-20 downloaded from the CCDC.
;
_cell_angle_alpha 90
_cell_angle_beta 105.51(2)
_cell_angle_gamma 90
_cell_formula_units_Z 4
_cell_length_a 13.13(4)
_cell_length_b 12.87(4)
_cell_length_c 7.80(2)
_cell_measurement_reflns_used 6498
_cell_measurement_temperature 294(2)
_cell_measurement_theta_max 30.39
_cell_measurement_theta_min 2.24
_cell_volume 1270(6)
_computing_cell_refinement '<i>SAINT</i> (Bruker, 2016)'
_computing_data_collection '<i>APEX3</i> (Bruker, 2016)'
_computing_data_reduction 'Bruker SAINT'
_computing_molecular_graphics 'Bruker SHELXTL'
_computing_publication_material 'Bruker SHELXTL'
_computing_structure_refinement '<i>SHELXL2014</i> (Sheldrick, 2015)'
_computing_structure_solution '<i>SHELXT</i> (Sheldrick, 2015)'
_diffrn_ambient_temperature 294(2)
_diffrn_measured_fraction_theta_full 0.999
_diffrn_measured_fraction_theta_max 0.991
_diffrn_measurement_device_type 'Bruker D8 QUEST PHOTON-100'
_diffrn_measurement_method '\w and \f'
_diffrn_radiation_type MoK\a
_diffrn_radiation_wavelength 0.71073
_diffrn_reflns_av_R_equivalents 0.0683
_diffrn_reflns_av_unetI/netI 0.0600
_diffrn_reflns_Laue_measured_fraction_full 0.999
_diffrn_reflns_Laue_measured_fraction_max 0.991
_diffrn_reflns_limit_h_max 18
_diffrn_reflns_limit_h_min -18
_diffrn_reflns_limit_k_max 18
_diffrn_reflns_limit_k_min -18
_diffrn_reflns_limit_l_max 11
_diffrn_reflns_limit_l_min -10
_diffrn_reflns_number 19377
_diffrn_reflns_point_group_measured_fraction_full 0.999
_diffrn_reflns_point_group_measured_fraction_max 0.991
_diffrn_reflns_theta_full 25.242
_diffrn_reflns_theta_max 30.759
_diffrn_reflns_theta_min 2.257
_exptl_absorpt_coefficient_mu 0.101
_exptl_absorpt_correction_T_max 0.7461
_exptl_absorpt_correction_T_min 0.6418
_exptl_absorpt_correction_type multi-scan
_exptl_absorpt_process_details 'SADABS, Bruker, 2016'
_exptl_crystal_colour colorless
_exptl_crystal_density_diffrn 1.366
_exptl_crystal_description block
_exptl_crystal_F_000 552
_exptl_crystal_size_max 0.320
_exptl_crystal_size_mid 0.280
_exptl_crystal_size_min 0.120
_refine_diff_density_max 0.155
_refine_diff_density_min -0.257
_refine_diff_density_rms 0.048
_refine_ls_extinction_method none
_refine_ls_goodness_of_fit_ref 1.032
_refine_ls_hydrogen_treatment constr
_refine_ls_matrix_type full
_refine_ls_number_parameters 172
_refine_ls_number_reflns 3941
_refine_ls_number_restraints 0
_refine_ls_restrained_S_all 1.032
_refine_ls_R_factor_all 0.1204
_refine_ls_R_factor_gt 0.0670
_refine_ls_shift/su_max 0.000
_refine_ls_shift/su_mean 0.000
_refine_ls_structure_factor_coef Fsqd
_refine_ls_weighting_details 'w=1/[\s^2^(Fo^2^)+(0.0884P)^2^+0.2547P] where P=(Fo^2^+2Fc^2^)/3'
_refine_ls_weighting_scheme calc
_refine_ls_wR_factor_gt 0.1725
_refine_ls_wR_factor_ref 0.2015
_reflns_Friedel_coverage 0.000
_reflns_number_gt 2274
_reflns_number_total 3941
_reflns_threshold_expression 'I > 2\s(I)'
_cod_data_source_file c7qo01164d2.cif
_cod_data_source_block KA287_0m_a
_cod_original_cell_volume 1270(7)
_cod_original_sg_symbol_H-M 'P 21/c'
_cod_database_code 1553980
_shelx_shelxl_version_number 2014/7
_shelx_space_group_comment
;
The symmetry employed for this shelxl refinement is uniquely defined
by the following loop, which should always be used as a source of
symmetry information in preference to the above space-group names.
They are only intended as comments.
;
_shelx_estimated_absorpt_t_min 0.968
_shelx_estimated_absorpt_t_max 0.988

loop_
_space_group_symop_operation_xyz
'x, y, z'
'-x, y+1/2, -z+1/2'
'-x, -y, -z'
'x, -y-1/2, z-1/2'

loop_
_atom_site_label
_atom_site_type_symbol
_atom_site_fract_x
_atom_site_fract_y
_atom_site_fract_z
_atom_site_U_iso_or_equiv
_atom_site_adp_type
_atom_site_occupancy
_atom_site_site_symmetry_order
_atom_site_calc_flag
_atom_site_refinement_flags_posn
_atom_site_refinement_flags_adp
C1 C 0.53955(14) 0.21455(17) 0.6334(3) 0.0557(5) Uani 1 1 d . .
C2 C 0.53564(14) 0.32034(17) 0.6377(3) 0.0591(5) Uani 1 1 d . .
H2 H 0.5913 0.3584 0.7089 0.071 Uiso 1 1 calc R U
C3 C 0.44787(14) 0.36945(15) 0.5347(3) 0.0537(5) Uani 1 1 d . .
H3 H 0.4435 0.4416 0.5374 0.064 Uiso 1 1 calc R U
C4 C 0.36621(12) 0.31349(13) 0.4277(2) 0.0438(4) Uani 1 1 d . .
C5 C 0.37209(14) 0.20695(15) 0.4290(3) 0.0545(5) Uani 1 1 d . .
H5 H 0.3164 0.1685 0.3589 0.065 Uiso 1 1 calc R U
C6 C 0.45869(16) 0.15649(16) 0.5320(3) 0.0616(5) Uani 1 1 d . .
H6 H 0.4624 0.0843 0.5329 0.074 Uiso 1 1 calc R U
C7 C 0.27231(13) 0.36846(13) 0.3139(2) 0.0465(4) Uani 1 1 d . .
H7 H 0.2390 0.3240 0.2124 0.056 Uiso 1 1 calc R U
C8 C 0.19093(13) 0.39420(14) 0.4155(2) 0.0477(4) Uani 1 1 d . .
H8 H 0.2258 0.4320 0.5245 0.057 Uiso 1 1 calc R U
C9 C 0.10481(15) 0.46034(15) 0.3038(2) 0.0537(5) Uani 1 1 d . .
C10 C 0.00468(16) 0.43529(18) 0.2836(3) 0.0662(6) Uani 1 1 d . .
H10 H -0.0471 0.4757 0.2083 0.079 Uiso 1 1 calc R U
C11 C -0.02879(16) 0.3466(2) 0.3743(3) 0.0734(6) Uani 1 1 d . .
H11A H -0.0538 0.2909 0.2897 0.088 Uiso 1 1 calc R U
H11B H -0.0865 0.3675 0.4226 0.088 Uiso 1 1 calc R U
C12 C 0.06176(16) 0.3087(2) 0.5213(3) 0.0715(6) Uani 1 1 d . .
H12A H 0.0750 0.3574 0.6198 0.086 Uiso 1 1 calc R U
H12B H 0.0440 0.2420 0.5636 0.086 Uiso 1 1 calc R U
C13 C 0.22452(17) 0.51251(18) 0.1264(3) 0.0683(6) Uani 1 1 d . .
H13A H 0.1915 0.4655 0.0304 0.082 Uiso 1 1 calc R U
H13B H 0.2524 0.5714 0.0757 0.082 Uiso 1 1 calc R U
C14 C 0.14389(18) 0.54948(17) 0.2176(3) 0.0698(6) Uani 1 1 d . .
H14A H 0.1754 0.6011 0.3066 0.084 Uiso 1 1 calc R U
H14B H 0.0852 0.5817 0.1314 0.084 Uiso 1 1 calc R U
N1 N 0.63329(15) 0.16142(19) 0.7412(3) 0.0793(6) Uani 1 1 d . .
O1 O 0.64112(16) 0.06883(17) 0.7243(3) 0.1134(8) Uani 1 1 d . .
O2 O 0.69922(15) 0.21349(19) 0.8450(3) 0.1150(8) Uani 1 1 d . .
O3 O 0.15410(9) 0.29832(11) 0.46103(19) 0.0601(4) Uani 1 1 d . .
O4 O 0.30778(10) 0.46084(11) 0.24975(16) 0.0579(4) Uani 1 1 d . .

loop_
_atom_site_aniso_label
_atom_site_aniso_U_11
_atom_site_aniso_U_22
_atom_site_aniso_U_33
_atom_site_aniso_U_23
_atom_site_aniso_U_13
_atom_site_aniso_U_12
C1 0.0413(9) 0.0672(13) 0.0625(11) 0.0168(9) 0.0204(8) 0.0137(8)
C2 0.0408(9) 0.0657(13) 0.0645(11) 0.0083(9) 0.0033(8) -0.0041(8)
C3 0.0452(9) 0.0470(10) 0.0638(11) 0.0023(8) 0.0055(8) -0.0030(7)
C4 0.0377(8) 0.0472(9) 0.0478(9) -0.0010(7) 0.0138(7) -0.0001(7)
C5 0.0468(10) 0.0486(10) 0.0680(11) -0.0067(8) 0.0150(8) -0.0027(8)
C6 0.0578(12) 0.0465(10) 0.0855(14) 0.0050(10) 0.0278(10) 0.0100(9)
C7 0.0422(8) 0.0487(10) 0.0450(9) -0.0016(7) 0.0053(7) -0.0009(7)
C8 0.0436(9) 0.0504(10) 0.0452(9) 0.0000(7) 0.0051(7) 0.0064(7)
C9 0.0554(11) 0.0534(11) 0.0463(9) -0.0043(8) 0.0031(8) 0.0151(8)
C10 0.0491(11) 0.0799(15) 0.0605(11) -0.0112(10) -0.0012(9) 0.0245(10)
C11 0.0457(11) 0.0912(17) 0.0847(15) -0.0111(13) 0.0197(10) 0.0053(11)
C12 0.0519(11) 0.0862(16) 0.0825(14) 0.0095(12) 0.0287(10) 0.0063(10)
C13 0.0708(13) 0.0710(14) 0.0549(11) 0.0206(10) 0.0027(10) 0.0057(11)
C14 0.0748(14) 0.0611(13) 0.0629(12) 0.0072(10) -0.0001(10) 0.0183(10)
N1 0.0507(11) 0.0957(16) 0.0942(15) 0.0354(12) 0.0243(10) 0.0253(11)
O1 0.0999(15) 0.0927(15) 0.1417(19) 0.0340(13) 0.0221(13) 0.0507(12)
O2 0.0547(10) 0.1334(18) 0.1359(18) 0.0341(15) -0.0110(11) 0.0171(11)
O3 0.0451(7) 0.0590(8) 0.0796(9) 0.0141(7) 0.0225(6) 0.0084(6)
O4 0.0523(7) 0.0609(8) 0.0547(7) 0.0153(6) 0.0041(6) -0.0027(6)

loop_
_atom_type_symbol
_atom_type_description
_atom_type_scat_dispersion_real
_atom_type_scat_dispersion_imag
_atom_type_scat_source
C C 0.0033 0.0016 'International Tables Vol C Tables 4.2.6.8 and 6.1.1.4'
H H 0.0000 0.0000 'International Tables Vol C Tables 4.2.6.8 and 6.1.1.4'
N N 0.0061 0.0033 'International Tables Vol C Tables 4.2.6.8 and 6.1.1.4'
O O 0.0106 0.0060 'International Tables Vol C Tables 4.2.6.8 and 6.1.1.4'

loop_
_geom_angle_atom_site_label_1
_geom_angle_atom_site_label_2
_geom_angle_atom_site_label_3
_geom_angle
C2 C1 C6 122.2(2)
C2 C1 N1 119.0(2)
C6 C1 N1 118.8(3)
C1 C2 C3 118.5(2)
C1 C2 H2 120.7
C3 C2 H2 120.7
C2 C3 C4 120.8(3)
C2 C3 H3 119.6
C4 C3 H3 119.6
C5 C4 C3 119.04(19)
C5 C4 C7 120.94(17)
C3 C4 C7 120.0(2)
C6 C5 C4 120.97(19)
C6 C5 H5 119.5
C4 C5 H5 119.5
C1 C6 C5 118.4(3)
C1 C6 H6 120.8
C5 C6 H6 120.8
O4 C7 C4 108.1(2)
O4 C7 C8 110.1(2)
C4 C7 C8 112.1(2)
O4 C7 H7 108.8
C4 C7 H7 108.8
C8 C7 H7 108.8
O3 C8 C9 112.9(2)
O3 C8 C7 106.07(19)
C9 C8 C7 110.3(2)
O3 C8 H8 109.2
C9 C8 H8 109.2
C7 C8 H8 109.2
C10 C9 C14 125.89(19)
C10 C9 C8 120.3(2)
C14 C9 C8 113.8(3)
C9 C10 C11 123.20(19)
C9 C10 H10 118.4
C11 C10 H10 118.4
C10 C11 C12 110.1(2)
C10 C11 H11A 109.6
C12 C11 H11A 109.6
C10 C11 H11B 109.6
C12 C11 H11B 109.6
H11A C11 H11B 108.2
O3 C12 C11 110.6(3)
O3 C12 H12A 109.5
C11 C12 H12A 109.5
O3 C12 H12B 109.5
C11 C12 H12B 109.5
H12A C12 H12B 108.1
O4 C13 C14 109.9(3)
O4 C13 H13A 109.7
C14 C13 H13A 109.7
O4 C13 H13B 109.7
C14 C13 H13B 109.7
H13A C13 H13B 108.2
C9 C14 C13 110.0(2)
C9 C14 H14A 109.7
C13 C14 H14A 109.7
C9 C14 H14B 109.7
C13 C14 H14B 109.7
H14A C14 H14B 108.2
O1 N1 O2 123.4(2)
O1 N1 C1 118.9(2)
O2 N1 C1 117.7(3)
C8 O3 C12 112.57(19)
C13 O4 C7 111.6(2)

loop_
_geom_bond_atom_site_label_1
_geom_bond_atom_site_label_2
_geom_bond_distance
C1 C2 1.363(5)
C1 C6 1.365(4)
C1 N1 1.462(4)
C2 C3 1.370(4)
C2 H2 0.9300
C3 C4 1.374(3)
C3 H3 0.9300
C4 C5 1.373(5)
C4 C7 1.491(4)
C5 C6 1.368(4)
C5 H5 0.9300
C6 H6 0.9300
C7 O4 1.416(4)
C7 C8 1.527(4)
C7 H7 0.9800
C8 O3 1.405(4)
C8 C9 1.495(4)
C8 H8 0.9800
C9 C10 1.322(5)
C9 C14 1.488(4)
C10 C11 1.471(5)
C10 H10 0.9300
C11 C12 1.496(4)
C11 H11A 0.9700
C11 H11B 0.9700
C12 O3 1.419(4)
C12 H12A 0.9700
C12 H12B 0.9700
C13 O4 1.415(3)
C13 C14 1.502(4)
C13 H13A 0.9700
C13 H13B 0.9700
C14 H14A 0.9700
C14 H14B 0.9700
N1 O1 1.206(5)
N1 O2 1.216(4)

loop_
_geom_torsion_atom_site_label_1
_geom_torsion_atom_site_label_2
_geom_torsion_atom_site_label_3
_geom_torsion_atom_site_label_4
_geom_torsion
C6 C1 C2 C3 -0.8(3)
N1 C1 C2 C3 179.33(17)
C1 C2 C3 C4 -0.9(3)
C2 C3 C4 C5 2.0(3)
C2 C3 C4 C7 -178.78(17)
C3 C4 C5 C6 -1.5(3)
C7 C4 C5 C6 179.32(17)
C2 C1 C6 C5 1.3(3)
N1 C1 C6 C5 -178.80(17)
C4 C5 C6 C1 -0.2(3)
C5 C4 C7 O4 -143.83(19)
C3 C4 C7 O4 37.0(2)
C5 C4 C7 C8 94.7(2)
C3 C4 C7 C8 -84.5(2)
O4 C7 C8 O3 175.29(13)
C4 C7 C8 O3 -64.36(19)
O4 C7 C8 C9 52.7(2)
C4 C7 C8 C9 173.09(15)
O3 C8 C9 C10 11.7(2)
C7 C8 C9 C10 130.1(2)
O3 C8 C9 C14 -165.88(16)
C7 C8 C9 C14 -47.4(2)
C14 C9 C10 C11 -179.34(19)
C8 C9 C10 C11 3.4(3)
C9 C10 C11 C12 14.3(3)
C10 C11 C12 O3 -47.1(3)
C10 C9 C14 C13 -128.2(3)
C8 C9 C14 C13 49.3(3)
O4 C13 C14 C9 -56.4(2)
C2 C1 N1 O1 -172.9(2)
C6 C1 N1 O1 7.2(3)
C2 C1 N1 O2 7.7(3)
C6 C1 N1 O2 -172.1(2)
C9 C8 O3 C12 -46.1(3)
C7 C8 O3 C12 -166.94(15)
C11 C12 O3 C8 65.5(2)
C14 C13 O4 C7 65.2(3)
C4 C7 O4 C13 174.21(15)
C8 C7 O4 C13 -63.1(3)
